data_7216508
loop_
_publ_author_name
'Feng, Qi'
'Wang, Mingliang'
'Xu, Chunxiang'
'Khan, Arshad'
'Wu, Xiaojuan'
'Lu, Jiao'
'Wei, Xiang'

_publ_section_title
;
 Investigation of molecular arrangements and solid-state fluorescence
 properties of solvates and cocrystals of
 1-acetyl-3-phenyl-5-(9-anthryl)-2-pyrazoline
;
_journal_issue 26
_journal_name_full CrystEngComm
_journal_page_first 5820
_journal_paper_doi 10.1039/c3ce42210k
_journal_volume 16
_journal_year 2014
_chemical_formula_sum 'C25 H22 N2 O2'
_chemical_formula_weight 382.45
_chemical_name_systematic
; 
1-acetyl-3-phenyl-5-(9-anthryl)-2-pyrazoline monohydrate 
;
_space_group_IT_number 14
_symmetry_cell_setting monoclinic
_symmetry_space_group_name_Hall '-P 2yn'
_symmetry_space_group_name_H-M 'P 1 21/n 1'
_atom_sites_solution_hydrogens geom
_atom_sites_solution_primary direct
_atom_sites_solution_secondary difmap
_audit_creation_method SHELXL-97
_cell_angle_alpha 90.00
_cell_angle_beta 105.53(3)
_cell_angle_gamma 90.00
_cell_formula_units_Z 4
_cell_length_a 10.258(2)
_cell_length_b 12.272(3)
_cell_length_c 16.034(3)
_cell_measurement_temperature 293(2)
_cell_volume 1944.8(8)
_computing_structure_refinement 'SHELXL-97 (Sheldrick, 1997)'
_computing_structure_solution 'SHELXS-97 (Sheldrick, 1990)'
_diffrn_ambient_temperature 293(2)
_diffrn_measured_fraction_theta_full 0.997
_diffrn_measured_fraction_theta_max 0.997
_diffrn_radiation_monochromator graphite
_diffrn_radiation_source 'fine-focus sealed tube'
_diffrn_radiation_type MoK\a
_diffrn_radiation_wavelength 0.71073
_diffrn_reflns_av_R_equivalents 0.0000
_diffrn_reflns_av_sigmaI/netI 0.1034
_diffrn_reflns_limit_h_max 11
_diffrn_reflns_limit_h_min -12
_diffrn_reflns_limit_k_max 14
_diffrn_reflns_limit_k_min 0
_diffrn_reflns_limit_l_max 19
_diffrn_reflns_limit_l_min 0
_diffrn_reflns_number 3574
_diffrn_reflns_theta_full 25.43
_diffrn_reflns_theta_max 25.43
_diffrn_reflns_theta_min 2.12
_exptl_absorpt_coefficient_mu 0.083
_exptl_absorpt_correction_T_max 0.9917
_exptl_absorpt_correction_T_min 0.9835
_exptl_crystal_density_diffrn 1.306
_exptl_crystal_density_method 'not measured'
_exptl_crystal_F_000 808
_exptl_crystal_size_max 0.20
_exptl_crystal_size_mid 0.10
_exptl_crystal_size_min 0.10
_refine_diff_density_max 0.166
_refine_diff_density_min -0.217
_refine_diff_density_rms 0.046
_refine_ls_extinction_method none
_refine_ls_goodness_of_fit_ref 1.002
_refine_ls_hydrogen_treatment mixed
_refine_ls_matrix_type full
_refine_ls_number_parameters 262
_refine_ls_number_reflns 3574
_refine_ls_number_restraints 0
_refine_ls_restrained_S_all 1.002
_refine_ls_R_factor_all 0.1601
_refine_ls_R_factor_gt 0.0685
_refine_ls_shift/su_max 0.000
_refine_ls_shift/su_mean 0.000
_refine_ls_structure_factor_coef Fsqd
_refine_ls_weighting_details 'calc w=1/[\s^2^(Fo^2^)+(0.0530P)^2^+0.0000P] where P=(Fo^2^+2Fc^2^)/3'
_refine_ls_weighting_scheme calc
_refine_ls_wR_factor_gt 0.1252
_refine_ls_wR_factor_ref 0.1519
_reflns_number_gt 1655
_reflns_number_total 3574
_reflns_threshold_expression >2sigma(I)
_cod_data_source_file c3ce42210k2.cif
_cod_data_source_block x
_cod_depositor_comments
;
The following automatic conversions were performed:

'_symmetry_cell_setting' value 'Monoclinic' changed to 'monoclinic'
according to
/usr/data/users/saulius/crontab/automatic-downloads/rss-feeds/RSC/lib/dictionaries/cif_core.dic
dictionary named 'cif_core.dic' version 2.4.2 from 2011-04-26.

Automatic conversion script
Id: cif_fix_values 2281 2013-09-26 08:29:07Z andrius 

 Adding full bibliography for 7216506--7216509.cif.
;
_cod_original_cell_volume 1944.8(7)
_cod_original_sg_symbol_H-M P21/N
_cod_database_code 7216508

loop_
_symmetry_equiv_pos_as_xyz
'x, y, z'
'-x+1/2, y+1/2, -z+1/2'
'-x, -y, -z'
'x-1/2, -y-1/2, z-1/2'

loop_
_atom_site_label
_atom_site_type_symbol
_atom_site_fract_x
_atom_site_fract_y
_atom_site_fract_z
_atom_site_U_iso_or_equiv
_atom_site_adp_type
_atom_site_occupancy
_atom_site_symmetry_multiplicity
_atom_site_calc_flag
_atom_site_refinement_flags
O1 O 0.6650(2) 0.2937(2) 0.13784(15) 0.0659(8) Uani 1 1 d .
N2 N 0.5434(3) 0.2171(2) 0.31389(17) 0.0445(7) Uani 1 1 d .
C1 C 0.6891(3) 0.0110(3) 0.1678(2) 0.0449(9) Uani 1 1 d .
N1 N 0.6164(3) 0.2156(2) 0.25142(16) 0.0452(7) Uani 1 1 d .
C2 C 0.5576(4) -0.0058(3) 0.1791(2) 0.0553(10) Uani 1 1 d .
H2A H 0.5321 0.0322 0.2224 0.066 Uiso 1 1 calc R
C3 C 0.4676(4) -0.0767(3) 0.1278(3) 0.0686(11) Uani 1 1 d .
H3A H 0.3835 -0.0881 0.1379 0.082 Uiso 1 1 calc R
C4 C 0.5016(5) -0.1314(3) 0.0609(3) 0.0771(13) Uani 1 1 d .
H4A H 0.4379 -0.1757 0.0241 0.092 Uiso 1 1 calc R
C5 C 0.6252(5) -0.1210(3) 0.0487(2) 0.0710(12) Uani 1 1 d .
H5A H 0.6462 -0.1604 0.0045 0.085 Uiso 1 1 calc R
C6 C 0.7265(4) -0.0508(3) 0.1018(2) 0.0495(9) Uani 1 1 d .
C7 C 0.8555(4) -0.0434(3) 0.0919(2) 0.0591(10) Uani 1 1 d .
H7A H 0.8768 -0.0839 0.0483 0.071 Uiso 1 1 calc R
C8 C 0.9547(4) 0.0214(3) 0.1440(2) 0.0522(10) Uani 1 1 d .
C9 C 1.0901(4) 0.0259(3) 0.1343(3) 0.0679(12) Uani 1 1 d .
H9A H 1.1118 -0.0144 0.0908 0.081 Uiso 1 1 calc R
C10 C 1.1850(4) 0.0871(4) 0.1871(3) 0.0825(14) Uani 1 1 d .
H10A H 1.2714 0.0906 0.1790 0.099 Uiso 1 1 calc R
C11 C 1.1550(4) 0.1459(3) 0.2544(3) 0.0715(12) Uani 1 1 d .
H11A H 1.2230 0.1854 0.2924 0.086 Uiso 1 1 calc R
C12 C 1.0277(4) 0.1463(3) 0.2650(2) 0.0574(10) Uani 1 1 d .
H12A H 1.0106 0.1872 0.3098 0.069 Uiso 1 1 calc R
C13 C 0.9201(3) 0.0861(3) 0.2098(2) 0.0414(8) Uani 1 1 d .
C14 C 0.7871(3) 0.0822(3) 0.21846(19) 0.0430(8) Uani 1 1 d .
C15 C 0.7477(3) 0.1612(3) 0.28247(19) 0.0437(8) Uani 1 1 d .
H15A H 0.8169 0.2183 0.2962 0.052 Uiso 1 1 calc R
C16 C 0.7381(3) 0.1120(3) 0.36868(19) 0.0452(9) Uani 1 1 d .
H16A H 0.7317 0.0332 0.3655 0.054 Uiso 1 1 calc R
H16B H 0.8153 0.1325 0.4158 0.054 Uiso 1 1 calc R
C17 C 0.6105(3) 0.1618(3) 0.37888(19) 0.0408(8) Uani 1 1 d .
C18 C 0.5839(4) 0.2842(3) 0.1822(2) 0.0499(9) Uani 1 1 d .
C19 C 0.4491(4) 0.3384(3) 0.1635(2) 0.0641(11) Uani 1 1 d .
H19A H 0.4373 0.3845 0.1136 0.096 Uiso 1 1 calc R
H19B H 0.4439 0.3816 0.2124 0.096 Uiso 1 1 calc R
H19C H 0.3792 0.2841 0.1524 0.096 Uiso 1 1 calc R
C20 C 0.5627(3) 0.1572(3) 0.4590(2) 0.0431(8) Uani 1 1 d .
C21 C 0.6308(4) 0.0925(3) 0.5270(2) 0.0528(9) Uani 1 1 d .
H21A H 0.7041 0.0502 0.5229 0.063 Uiso 1 1 calc R
C22 C 0.5863(4) 0.0923(3) 0.6033(2) 0.0616(11) Uani 1 1 d .
H22A H 0.6329 0.0511 0.6506 0.074 Uiso 1 1 calc R
C23 C 0.4793(4) 0.1499(3) 0.6083(3) 0.0660(12) Uani 1 1 d .
H23A H 0.4506 0.1468 0.6586 0.079 Uiso 1 1 calc R
C24 C 0.4099(4) 0.2140(3) 0.5409(2) 0.0611(11) Uani 1 1 d .
H24A H 0.3359 0.2549 0.5457 0.073 Uiso 1 1 calc R
C25 C 0.4517(3) 0.2168(3) 0.4659(2) 0.0527(9) Uani 1 1 d .
H25A H 0.4046 0.2592 0.4195 0.063 Uiso 1 1 calc R
O2 O 0.5872(3) 0.4148(2) -0.01552(18) 0.1078(11) Uani 1 1 d .
H2C H 0.5579 0.3511 -0.0099 0.129 Uiso 1 1 d R
H2B H 0.6155 0.4413 0.0351 0.129 Uiso 1 1 d R

loop_
_atom_site_aniso_label
_atom_site_aniso_U_11
_atom_site_aniso_U_22
_atom_site_aniso_U_33
_atom_site_aniso_U_23
_atom_site_aniso_U_13
_atom_site_aniso_U_12
O1 0.0656(18) 0.0838(19) 0.0632(16) 0.0202(14) 0.0430(14) 0.0172(15)
N2 0.0466(17) 0.0538(17) 0.0430(16) 0.0002(15) 0.0290(14) 0.0008(15)
C1 0.054(2) 0.042(2) 0.042(2) 0.0045(17) 0.0178(17) 0.0091(18)
N1 0.0459(18) 0.0493(17) 0.0474(17) 0.0011(15) 0.0244(14) 0.0065(15)
C2 0.062(3) 0.050(2) 0.059(2) -0.0036(19) 0.024(2) 0.005(2)
C3 0.060(3) 0.070(3) 0.076(3) -0.007(2) 0.018(2) -0.005(2)
C4 0.083(3) 0.063(3) 0.079(3) -0.011(2) 0.012(3) -0.015(3)
C5 0.118(4) 0.047(2) 0.047(2) -0.003(2) 0.020(2) 0.009(3)
C6 0.073(3) 0.036(2) 0.042(2) 0.0043(17) 0.0183(19) 0.0101(19)
C7 0.087(3) 0.054(2) 0.047(2) -0.0001(19) 0.036(2) 0.017(2)
C8 0.051(2) 0.062(3) 0.054(2) 0.005(2) 0.0328(19) 0.013(2)
C9 0.078(3) 0.066(3) 0.078(3) 0.013(2) 0.053(3) 0.021(2)
C10 0.056(3) 0.096(4) 0.112(4) 0.022(3) 0.052(3) 0.018(3)
C11 0.044(2) 0.088(3) 0.089(3) 0.003(3) 0.029(2) 0.006(2)
C12 0.060(3) 0.067(3) 0.050(2) 0.002(2) 0.0217(19) 0.008(2)
C13 0.040(2) 0.049(2) 0.042(2) 0.0064(17) 0.0230(16) 0.0112(17)
C14 0.050(2) 0.050(2) 0.0338(19) 0.0062(16) 0.0181(16) 0.0081(18)
C15 0.0319(19) 0.060(2) 0.0414(19) -0.0055(18) 0.0129(15) 0.0024(18)
C16 0.0334(19) 0.062(2) 0.044(2) -0.0004(17) 0.0177(15) 0.0039(17)
C17 0.039(2) 0.053(2) 0.0346(19) -0.0040(17) 0.0170(15) -0.0062(18)
C18 0.060(3) 0.045(2) 0.047(2) 0.0008(18) 0.0177(19) 0.0064(19)
C19 0.071(3) 0.072(3) 0.052(2) 0.007(2) 0.021(2) 0.019(2)
C20 0.039(2) 0.055(2) 0.042(2) -0.0073(18) 0.0243(16) -0.0149(18)
C21 0.057(2) 0.061(2) 0.045(2) 0.0012(19) 0.0213(18) -0.011(2)
C22 0.063(3) 0.084(3) 0.042(2) -0.001(2) 0.0217(19) -0.020(2)
C23 0.076(3) 0.083(3) 0.057(2) -0.014(2) 0.049(2) -0.024(3)
C24 0.061(3) 0.074(3) 0.065(3) -0.006(2) 0.046(2) -0.003(2)
C25 0.057(2) 0.059(2) 0.052(2) -0.0007(19) 0.0322(18) 0.001(2)
O2 0.139(3) 0.097(2) 0.086(2) 0.0076(18) 0.028(2) -0.014(2)

loop_
_atom_type_symbol
_atom_type_description
_atom_type_scat_dispersion_real
_atom_type_scat_dispersion_imag
_atom_type_scat_source
C C 0.0033 0.0016 'International Tables Vol C Tables 4.2.6.8 and 6.1.1.4'
H H 0.0000 0.0000 'International Tables Vol C Tables 4.2.6.8 and 6.1.1.4'
N N 0.0061 0.0033 'International Tables Vol C Tables 4.2.6.8 and 6.1.1.4'
O O 0.0106 0.0060 'International Tables Vol C Tables 4.2.6.8 and 6.1.1.4'

loop_
_geom_angle_atom_site_label_1
_geom_angle_atom_site_label_2
_geom_angle_atom_site_label_3
_geom_angle
C17 N2 N1 107.6(3)
C14 C1 C2 124.7(3)
C14 C1 C6 117.5(3)
C2 C1 C6 117.8(3)
C18 N1 N2 120.8(3)
C18 N1 C15 124.1(3)
N2 N1 C15 112.4(2)
C3 C2 C1 121.7(3)
C3 C2 H2A 119.1
C1 C2 H2A 119.1
C2 C3 C4 120.2(4)
C2 C3 H3A 119.9
C4 C3 H3A 119.9
C5 C4 C3 120.7(4)
C5 C4 H4A 119.7
C3 C4 H4A 119.7
C4 C5 C6 122.2(4)
C4 C5 H5A 118.9
C6 C5 H5A 118.9
C7 C6 C1 120.3(3)
C7 C6 C5 122.4(3)
C1 C6 C5 117.3(3)
C6 C7 C8 122.8(3)
C6 C7 H7A 118.6
C8 C7 H7A 118.6
C7 C8 C13 118.4(3)
C7 C8 C9 122.1(3)
C13 C8 C9 119.5(4)
C10 C9 C8 120.9(4)
C10 C9 H9A 119.5
C8 C9 H9A 119.5
C9 C10 C11 120.3(4)
C9 C10 H10A 119.8
C11 C10 H10A 119.8
C12 C11 C10 120.9(4)
C12 C11 H11A 119.5
C10 C11 H11A 119.5
C11 C12 C13 122.1(3)
C11 C12 H12A 119.0
C13 C12 H12A 119.0
C14 C13 C12 124.6(3)
C14 C13 C8 119.3(3)
C12 C13 C8 116.1(3)
C13 C14 C1 121.5(3)
C13 C14 C15 118.5(3)
C1 C14 C15 119.9(3)
N1 C15 C16 102.2(2)
N1 C15 C14 116.1(2)
C16 C15 C14 116.3(3)
N1 C15 H15A 107.2
C16 C15 H15A 107.2
C14 C15 H15A 107.2
C17 C16 C15 101.9(3)
C17 C16 H16A 111.4
C15 C16 H16A 111.4
C17 C16 H16B 111.4
C15 C16 H16B 111.4
H16A C16 H16B 109.3
N2 C17 C16 115.1(3)
N2 C17 C20 119.5(3)
C16 C17 C20 125.3(3)
O1 C18 N1 118.1(3)
O1 C18 C19 125.0(3)
N1 C18 C19 116.9(3)
C18 C19 H19A 109.5
C18 C19 H19B 109.5
H19A C19 H19B 109.5
C18 C19 H19C 109.5
H19A C19 H19C 109.5
H19B C19 H19C 109.5
C21 C20 C25 119.7(3)
C21 C20 C17 119.3(3)
C25 C20 C17 121.0(3)
C20 C21 C22 118.2(3)
C20 C21 H21A 120.9
C22 C21 H21A 120.9
C23 C22 C21 121.0(4)
C23 C22 H22A 119.5
C21 C22 H22A 119.5
C22 C23 C24 121.5(3)
C22 C23 H23A 119.3
C24 C23 H23A 119.3
C23 C24 C25 118.9(3)
C23 C24 H24A 120.5
C25 C24 H24A 120.5
C24 C25 C20 120.7(3)
C24 C25 H25A 119.6
C20 C25 H25A 119.6
H2C O2 H2B 106.9

loop_
_geom_bond_atom_site_label_1
_geom_bond_atom_site_label_2
_geom_bond_distance
O1 C18 1.236(3)
N2 C17 1.279(4)
N2 N1 1.402(3)
C1 C14 1.412(4)
C1 C2 1.423(4)
C1 C6 1.436(4)
N1 C18 1.362(4)
N1 C15 1.465(4)
C2 C3 1.370(5)
C2 H2A 0.9300
C3 C4 1.387(5)
C3 H3A 0.9300
C4 C5 1.339(5)
C4 H4A 0.9300
C5 C6 1.440(5)
C5 H5A 0.9300
C6 C7 1.377(4)
C7 C8 1.382(5)
C7 H7A 0.9300
C8 C13 1.439(4)
C8 C9 1.440(5)
C9 C10 1.336(5)
C9 H9A 0.9300
C10 C11 1.400(5)
C10 H10A 0.9300
C11 C12 1.361(4)
C11 H11A 0.9300
C12 C13 1.423(4)
C12 H12A 0.9300
C13 C14 1.409(4)
C14 C15 1.542(4)
C15 C16 1.535(4)
C15 H15A 0.9800
C16 C17 1.493(4)
C16 H16A 0.9700
C16 H16B 0.9700
C17 C20 1.494(4)
C18 C19 1.491(4)
C19 H19A 0.9600
C19 H19B 0.9600
C19 H19C 0.9600
C20 C21 1.378(4)
C20 C25 1.383(4)
C21 C22 1.415(4)
C21 H21A 0.9300
C22 C23 1.327(5)
C22 H22A 0.9300
C23 C24 1.371(5)
C23 H23A 0.9300
C24 C25 1.381(4)
C24 H24A 0.9300
C25 H25A 0.9300
O2 H2C 0.8500
O2 H2B 0.8500

loop_
_geom_torsion_atom_site_label_1
_geom_torsion_atom_site_label_2
_geom_torsion_atom_site_label_3
_geom_torsion_atom_site_label_4
_geom_torsion
C17 N2 N1 C18 -167.3(3)
C17 N2 N1 C15 -4.9(3)
C14 C1 C2 C3 -179.7(3)
C6 C1 C2 C3 -1.4(5)
C1 C2 C3 C4 -2.3(6)
C2 C3 C4 C5 4.1(6)
C3 C4 C5 C6 -2.1(6)
C14 C1 C6 C7 2.9(4)
C2 C1 C6 C7 -175.5(3)
C14 C1 C6 C5 -178.3(3)
C2 C1 C6 C5 3.3(4)
C4 C5 C6 C7 177.2(4)
C4 C5 C6 C1 -1.7(5)
C1 C6 C7 C8 0.6(5)
C5 C6 C7 C8 -178.2(3)
C6 C7 C8 C13 -1.7(5)
C6 C7 C8 C9 178.2(3)
C7 C8 C9 C10 -178.2(4)
C13 C8 C9 C10 1.8(5)
C8 C9 C10 C11 1.7(6)
C9 C10 C11 C12 -3.1(6)
C10 C11 C12 C13 1.1(6)
C11 C12 C13 C14 179.1(3)
C11 C12 C13 C8 2.3(5)
C7 C8 C13 C14 -0.6(5)
C9 C8 C13 C14 179.4(3)
C7 C8 C13 C12 176.3(3)
C9 C8 C13 C12 -3.6(5)
C12 C13 C14 C1 -172.5(3)
C8 C13 C14 C1 4.2(4)
C12 C13 C14 C15 9.8(4)
C8 C13 C14 C15 -173.4(3)
C2 C1 C14 C13 173.0(3)
C6 C1 C14 C13 -5.2(4)
C2 C1 C14 C15 -9.4(5)
C6 C1 C14 C15 172.4(3)
C18 N1 C15 C16 170.5(3)
N2 N1 C15 C16 8.8(3)
C18 N1 C15 C14 -61.9(4)
N2 N1 C15 C14 136.4(3)
C13 C14 C15 N1 136.0(3)
C1 C14 C15 N1 -41.7(4)
C13 C14 C15 C16 -103.7(3)
C1 C14 C15 C16 78.6(3)
N1 C15 C16 C17 -8.6(3)
C14 C15 C16 C17 -136.1(3)
N1 N2 C17 C16 -1.6(4)
N1 N2 C17 C20 174.8(3)
C15 C16 C17 N2 6.8(4)
C15 C16 C17 C20 -169.3(3)
N2 N1 C18 O1 167.2(3)
C15 N1 C18 O1 7.0(5)
N2 N1 C18 C19 -15.6(4)
C15 N1 C18 C19 -175.8(3)
N2 C17 C20 C21 176.3(3)
C16 C17 C20 C21 -7.8(5)
N2 C17 C20 C25 -3.8(5)
C16 C17 C20 C25 172.1(3)
C25 C20 C21 C22 -2.0(5)
C17 C20 C21 C22 178.0(3)
C20 C21 C22 C23 2.2(5)
C21 C22 C23 C24 -1.8(6)
C22 C23 C24 C25 1.1(6)
C23 C24 C25 C20 -0.9(5)
C21 C20 C25 C24 1.4(5)
C17 C20 C25 C24 -178.6(3)
